data_4126457
loop_
_publ_author_name
'Liu, Liang'
'Zhu, Miaomiao'
'Yu, Hai-Tao'
'Zhang, Wen-Xiong'
'Xi, Zhenfeng'

_publ_section_title
;
 Organocopper(III) Spiro Complexes: Synthesis, Structural
 Characterization, and Redox Transformation.
;
_journal_name_full 'Journal of the American Chemical Society'
_journal_paper_doi 10.1021/jacs.7b08803
_journal_year 2017
_chemical_formula_moiety '2(C32 H32 Cu), 2(C16 H32 Li O4), C4 H8 O'
_chemical_formula_sum 'C100 H136 Cu2 Li2 O9'
_chemical_formula_weight 1623.05
_chemical_name_systematic
;
 ? 
;
_space_group_crystal_system monoclinic
_space_group_IT_number 15
_space_group_name_Hall '-C 2yc'
_space_group_name_H-M_alt 'C 1 2/c 1'
_symmetry_space_group_name_Hall '-C 2yc'
_symmetry_space_group_name_H-M 'C 1 2/c 1'
_atom_sites_solution_hydrogens geom
_atom_sites_solution_primary direct
_atom_sites_solution_secondary difmap
_audit_creation_date 2017-03-22
_audit_creation_method
;
Olex2 1.2
(compiled 2017.03.02 svn.r3394 for OlexSys, GUI svn.r5324)
;
_cell_angle_alpha 90.00
_cell_angle_beta 129.470(2)
_cell_angle_gamma 90.00
_cell_formula_units_Z 4
_cell_length_a 28.2528(10)
_cell_length_b 21.4895(7)
_cell_length_c 19.7464(6)
_cell_measurement_reflns_used 30310
_cell_measurement_temperature 180.00(10)
_cell_measurement_theta_max 29.0620
_cell_measurement_theta_min 3.7780
_cell_volume 9254.8(6)
_computing_cell_refinement 'CrysAlisPro 1.171.39.7e (Rigaku OD, 2015)'
_computing_data_collection 'CrysAlisPro 1.171.39.7e (Rigaku OD, 2015)'
_computing_data_reduction 'CrysAlisPro 1.171.39.7e (Rigaku OD, 2015)'
_computing_molecular_graphics 'Olex2 (Dolomanov et al., 2009)'
_computing_publication_material 'Olex2 (Dolomanov et al., 2009)'
_computing_structure_refinement 'ShelXL (Sheldrick, 2015)'
_computing_structure_solution 'SIR2004 (Burla et al., 2007)'
_diffrn_ambient_environment N~2~
_diffrn_ambient_temperature 180.00(10)
_diffrn_detector 'CCD plate'
_diffrn_measured_fraction_theta_full 0.991
_diffrn_measured_fraction_theta_max 0.991
_diffrn_measurement_details
;
List of Runs (angles in degrees, time in seconds):

  # Type    Start    End  Width  t~exp~   \w     \q     \k     \f   Frames
--------------------------------------------------------------------------
  1  \w    -23.00  54.00   0.50    5.19    --   -1.00  38.00  30.00  154
  2  \w      6.00  54.00   0.50    5.19    --    1.40  19.00  60.00   96
  3  \w    -26.00  11.00   0.50    5.19    --   -1.00 -77.00   0.00   74
  4  \w    -12.00  26.00   0.50    5.19    --   -1.00 -82.00  60.00   76
  5  \w    -33.00  29.00   0.50    5.19    --   -1.00 -82.00 150.00  124
  6  \w    -25.00  30.00   0.50    5.19    --   -1.00 -77.00-120.00  110
  7  \w    -46.00   1.00   0.50    5.19    --   -1.00 -77.00-150.00   94
  8  \w    -87.00  31.00   0.50    5.19    --   -1.00 -19.00  60.00  236
  9  \w    -88.00  -9.00   0.50    5.19    --    1.40 -38.00  30.00  158
;
_diffrn_measurement_device 'four-circle diffractometer'
_diffrn_measurement_device_type 'XtaLAB Pro: Kappa single'
_diffrn_measurement_method '\w scans'
_diffrn_orient_matrix_type 'CrysAlisPro convention (1999,Acta A55,543-557)'
_diffrn_orient_matrix_UB_11 0.0179311000
_diffrn_orient_matrix_UB_12 0.0164642000
_diffrn_orient_matrix_UB_13 0.0243520000
_diffrn_orient_matrix_UB_21 -0.0132374000
_diffrn_orient_matrix_UB_22 0.0284692000
_diffrn_orient_matrix_UB_23 -0.0122211000
_diffrn_orient_matrix_UB_31 -0.0283014000
_diffrn_orient_matrix_UB_32 -0.0028892000
_diffrn_orient_matrix_UB_33 0.0177808000
_diffrn_radiation_monochromator graphite
_diffrn_radiation_probe x-ray
_diffrn_radiation_type MoK\a
_diffrn_radiation_wavelength 0.71073
_diffrn_reflns_av_R_equivalents 0.0434
_diffrn_reflns_av_unetI/netI 0.0238
_diffrn_reflns_limit_h_max 34
_diffrn_reflns_limit_h_min -34
_diffrn_reflns_limit_k_max 26
_diffrn_reflns_limit_k_min -26
_diffrn_reflns_limit_l_max 24
_diffrn_reflns_limit_l_min -24
_diffrn_reflns_number 90727
_diffrn_reflns_theta_full 26.02
_diffrn_reflns_theta_max 26.02
_diffrn_reflns_theta_min 3.47
_diffrn_source 'fine-focus sealed X-ray tube'
_diffrn_source_type 'Enhance (Mo) X-ray Source'
_exptl_absorpt_coefficient_mu 0.514
_exptl_absorpt_correction_T_max 1.00000
_exptl_absorpt_correction_T_min 0.71139
_exptl_absorpt_correction_type multi-scan
_exptl_absorpt_process_details
;
CrysAlisPro 1.171.39.7e (Rigaku Oxford Diffraction, 2015)
Empirical absorption correction using spherical harmonics,
 implemented in SCALE3 ABSPACK scaling algorithm.
;
_exptl_crystal_colour 'clear yellowish colourless'
_exptl_crystal_colour_lustre clear
_exptl_crystal_colour_modifier yellowish
_exptl_crystal_colour_primary colourless
_exptl_crystal_density_diffrn 1.165
_exptl_crystal_density_method 'not measured'
_exptl_crystal_description block
_exptl_crystal_F_000 3488
_exptl_crystal_size_max 0.2
_exptl_crystal_size_mid 0.2
_exptl_crystal_size_min 0.1
_refine_diff_density_max 0.990
_refine_diff_density_min -0.608
_refine_diff_density_rms 0.074
_refine_ls_extinction_method none
_refine_ls_goodness_of_fit_ref 1.044
_refine_ls_hydrogen_treatment constr
_refine_ls_matrix_type full
_refine_ls_number_parameters 564
_refine_ls_number_reflns 9034
_refine_ls_number_restraints 81
_refine_ls_restrained_S_all 1.071
_refine_ls_R_factor_all 0.0795
_refine_ls_R_factor_gt 0.0670
_refine_ls_shift/su_max 0.001
_refine_ls_shift/su_mean 0.000
_refine_ls_structure_factor_coef Fsqd
_refine_ls_weighting_details 'calc w=1/[\s^2^(Fo^2^)+(0.1122P)^2^+18.5927P] where P=(Fo^2^+2Fc^2^)/3'
_refine_ls_weighting_scheme calc
_refine_ls_wR_factor_gt 0.1852
_refine_ls_wR_factor_ref 0.2046
_reflns_number_gt 7567
_reflns_number_total 9034
_reflns_threshold_expression >2sigma(I)
_cod_data_source_file ja7b08803_si_002.cif
_cod_data_source_block 3b
_cod_original_cell_volume 9254.8(5)
_cod_database_code 4126457
_chemical_oxdiff_formula 'C1 H1 Li1 Cu1 O1'
_reflns_odcompleteness_completeness 99.72
_reflns_odcompleteness_iscentric 1
_reflns_odcompleteness_theta 27.42
_olex2_refinement_description
;
1. Fixed Uiso
 At 1.2 times of:
  All C(H) groups, All C(H,H) groups
 At 1.5 times of:
  All C(H,H,H) groups
2. Restrained distances
 C48A-C47A = C46A-C47A = C45-C46 = C48-C47 = C46A-C45A = C46-C47
 1.54 with sigma of 0.02
 O4A-C48A = O4-C45 = O4A-C45A = O4-C48
 1.43 with sigma of 0.02
 C50-C50_$1 = C49_$1-C50_$1 = C49-C50
 1.54 with sigma of 0.02
 O5-C49 = O5-C49_$1
 1.43 with sigma of 0.02
 Li1-C48
 2.98 with sigma of 0.02
 C45-Li1
 2.98 with sigma of 0.02
 C50-O5
 2.35 with sigma of 0.04
3. Rigid bond restraints
 O2, O3, C38, C39, C39, C40, C40, C43, C44, C44
 with sigma for 1-2 distances of 0.001 and sigma for 1-3 distances of 0.001
 C33, C34
 with sigma for 1-2 distances of 0.001 and sigma for 1-3 distances of 0.001
4. Uiso/Uaniso restraints and constraints
Uanis(C34) \\sim Ueq, Uanis(C39) \\sim Ueq, Uanis(C34) \\sim Ueq: with sigma of
0.001 and sigma for terminal atoms of 0.002
Uanis(C44) \\sim Ueq: with sigma of 0.005 and sigma for terminal atoms of 0.01
Uanis(C45) \\sim Ueq, Uanis(C49) \\sim Ueq, Uanis(C50) \\sim Ueq, Uanis(O5)
\\sim Ueq, Uanis(C40) \\sim Ueq: with sigma of 0.001 and sigma for terminal
atoms of 0.002
5. Others
 Sof(O4A)=Sof(C45A)=Sof(H45A)=Sof(H45B)=Sof(C46A)=Sof(H46A)=Sof(H46B)=
 Sof(C47A)=Sof(H47A)=Sof(H47B)=Sof(C48A)=Sof(H48A)=Sof(H48B)=1-FVAR(1)
 Sof(O4)=Sof(C46)=Sof(H17A)=Sof(H17B)=Sof(C47)=Sof(H12A)=Sof(H12B)=Sof(C45)=
 Sof(H18A)=Sof(H18B)=Sof(C48)=Sof(H7A)=Sof(H7B)=FVAR(1)
6.a Secondary CH2 refined with riding coordinates:
 C33(H33A,H33B), C34(H34A,H34B), C35(H35A,H35B), C36(H36A,H36B), C37(H37A,
 H37B), C38(H38A,H38B), C39(H39A,H39B), C40(H40A,H40B), C41(H41A,H41B),
 C42(H42A,H42B), C43(H43A,H43B), C44(H44A,H44B), C45A(H45A,H45B), C46A(H46A,
 H46B), C47A(H47A,H47B), C48A(H48A,H48B), C49(H49A,H49B), C50(H50A,H50B),
 C46(H17A,H17B), C47(H12A,H12B), C45(H18A,H18B), C48(H7A,H7B)
6.b Aromatic/amide H refined with riding coordinates:
 C3(H3), C6(H6), C9(H9), C12(H12), C19(H19), C22(H22), C25(H25), C28(H28)
6.c Idealised Me refined as rotating group:
 C13(H13A,H13B,H13C), C14(H14A,H14B,H14C), C15(H15A,H15B,H15C), C16(H16A,H16B,
 H16C), C29(H29A,H29B,H29C), C30(H30A,H30B,H30C), C31(H31A,H31B,H31C), C32(H32A,
 H32B,H32C)
;
_olex2_submission_special_instructions 'No special instructions were received'
_oxdiff_exptl_absorpt_empirical_details
;
Empirical correction (ABSPACK) includes:
- Absorption correction using spherical harmonics
- Frame scaling
- Detector area scaling
;
_oxdiff_exptl_absorpt_empirical_full_max 1.291
_oxdiff_exptl_absorpt_empirical_full_min 0.782

loop_
_space_group_symop_id
_space_group_symop_operation_xyz
1 'x, y, z'
2 '-x, y, -z+1/2'
3 'x+1/2, y+1/2, z'
4 '-x+1/2, y+1/2, -z+1/2'
5 '-x, -y, -z'
6 'x, -y, z-1/2'
7 '-x+1/2, -y+1/2, -z'
8 'x+1/2, -y+1/2, z-1/2'

loop_
_atom_site_label
_atom_site_type_symbol
_atom_site_fract_x
_atom_site_fract_y
_atom_site_fract_z
_atom_site_U_iso_or_equiv
_atom_site_adp_type
_atom_site_occupancy
_atom_site_calc_flag
_atom_site_disorder_assembly
_atom_site_disorder_group
_atom_site_site_symmetry_order
_atom_site_refinement_flags_posn
_atom_site_refinement_flags_adp
_atom_site_refinement_flags_occupancy
Cu1 Cu 0.268877(17) 0.102836(18) 0.25235(2) 0.04689(16) Uani 1 d . . 1 . . .
C1 C 0.20635(14) 0.08717(15) 0.1262(2) 0.0474(7) Uani 1 d . . 1 . . .
C2 C 0.22646(14) 0.04795(15) 0.0922(2) 0.0463(7) Uani 1 d . . 1 . . .
C3 C 0.18877(15) 0.03537(17) 0.0021(2) 0.0541(8) Uani 1 d . . 1 . . .
H3 H 0.2022 0.0071 -0.0196 0.065 Uiso 1 calc . . 1 R . .
C4 C 0.13147(15) 0.06413(19) -0.0562(2) 0.0583(8) Uani 1 d . . 1 . . .
C5 C 0.11223(15) 0.10609(17) -0.0246(2) 0.0550(8) Uani 1 d . . 1 . . .
C6 C 0.14971(15) 0.11647(17) 0.0662(2) 0.0519(7) Uani 1 d . . 1 . . .
H6 H 0.1360 0.1445 0.0877 0.062 Uiso 1 calc . . 1 R . .
C7 C 0.32184(14) 0.05226(15) 0.2415(2) 0.0476(7) Uani 1 d . . 1 . . .
C8 C 0.29008(14) 0.02531(14) 0.1577(2) 0.0455(6) Uani 1 d . . 1 . . .
C9 C 0.31863(15) -0.01889(16) 0.1425(2) 0.0527(7) Uani 1 d . . 1 . . .
H9 H 0.2965 -0.0362 0.0854 0.063 Uiso 1 calc . . 1 R . .
C10 C 0.37862(16) -0.03830(16) 0.2087(2) 0.0543(8) Uani 1 d . . 1 . . .
C11 C 0.41023(15) -0.01406(17) 0.2928(2) 0.0551(8) Uani 1 d . . 1 . . .
C12 C 0.38104(15) 0.03077(17) 0.3073(2) 0.0548(8) Uani 1 d . . 1 . . .
H12 H 0.4029 0.0471 0.3649 0.066 Uiso 1 calc . . 1 R . .
C13 C 0.0916(2) 0.0486(2) -0.1538(3) 0.0785(12) Uani 1 d . . 1 . . .
H13A H 0.1156 0.0244 -0.1646 0.118 Uiso 1 calc . . 1 GR . .
H13B H 0.0777 0.0873 -0.1878 0.118 Uiso 1 calc . . 1 GR . .
H13C H 0.0560 0.0243 -0.1715 0.118 Uiso 1 calc . . 1 GR . .
C14 C 0.05173(18) 0.1402(2) -0.0861(3) 0.0781(12) Uani 1 d . . 1 . . .
H14A H 0.0524 0.1664 -0.1261 0.117 Uiso 1 calc . . 1 GR . .
H14B H 0.0454 0.1664 -0.0518 0.117 Uiso 1 calc . . 1 GR . .
H14C H 0.0183 0.1100 -0.1200 0.117 Uiso 1 calc . . 1 GR . .
C15 C 0.40853(19) -0.0851(2) 0.1889(3) 0.0690(10) Uani 1 d . . 1 . . .
H15A H 0.4434 -0.0656 0.1976 0.103 Uiso 1 calc . . 1 GR . .
H15B H 0.3786 -0.0991 0.1279 0.103 Uiso 1 calc . . 1 GR . .
H15C H 0.4229 -0.1209 0.2283 0.103 Uiso 1 calc . . 1 GR . .
C16 C 0.47479(18) -0.0345(2) 0.3685(3) 0.0744(11) Uani 1 d . . 1 . . .
H16A H 0.5026 -0.0221 0.3571 0.112 Uiso 1 calc . . 1 GR . .
H16B H 0.4758 -0.0798 0.3747 0.112 Uiso 1 calc . . 1 GR . .
H16C H 0.4878 -0.0147 0.4227 0.112 Uiso 1 calc . . 1 GR . .
C17 C 0.21582(17) 0.12123(16) 0.2827(2) 0.0541(8) Uani 1 d . . 1 . . .
C18 C 0.25006(18) 0.13870(15) 0.3716(2) 0.0566(8) Uani 1 d . . 1 . . .
C19 C 0.2226(2) 0.14121(18) 0.4102(3) 0.0692(10) Uani 1 d . . 1 . . .
H19 H 0.2467 0.1525 0.4703 0.083 Uiso 1 calc . . 1 R . .
C20 C 0.1605(2) 0.1276(2) 0.3628(3) 0.0721(11) Uani 1 d . . 1 . . .
C21 C 0.1252(2) 0.11076(19) 0.2738(3) 0.0676(10) Uani 1 d . . 1 . . .
C22 C 0.15400(17) 0.10696(16) 0.2367(3) 0.0570(8) Uani 1 d . . 1 . . .
H22 H 0.1303 0.0941 0.1773 0.068 Uiso 1 calc . . 1 R . .
C23 C 0.33360(16) 0.13887(15) 0.3666(2) 0.0537(8) Uani 1 d . . 1 . . .
C24 C 0.31495(18) 0.15393(15) 0.4160(2) 0.0581(8) Uani 1 d . . 1 . . .
C25 C 0.3563(2) 0.18278(17) 0.4978(2) 0.0681(10) Uani 1 d . . 1 . . .
H25 H 0.3436 0.1920 0.5312 0.082 Uiso 1 calc . . 1 R . .
C26 C 0.4159(2) 0.19849(16) 0.5316(2) 0.0702(11) Uani 1 d . . 1 . . .
C27 C 0.43396(19) 0.18709(17) 0.4815(2) 0.0673(10) Uani 1 d . . 1 . . .
C28 C 0.39243(17) 0.15773(17) 0.3999(2) 0.0608(9) Uani 1 d . . 1 . . .
H28 H 0.4047 0.1503 0.3656 0.073 Uiso 1 calc . . 1 R . .
C29 C 0.0568(2) 0.0976(3) 0.2168(4) 0.0867(15) Uani 1 d . . 1 . . .
H29A H 0.0349 0.1363 0.2069 0.130 Uiso 1 calc . . 1 GR . .
H29B H 0.0494 0.0675 0.2465 0.130 Uiso 1 calc . . 1 GR . .
H29C H 0.0420 0.0805 0.1604 0.130 Uiso 1 calc . . 1 GR . .
C30 C 0.1328(3) 0.1297(3) 0.4087(4) 0.1020(18) Uani 1 d . . 1 . . .
H30A H 0.0956 0.1553 0.3743 0.153 Uiso 1 calc . . 1 GR . .
H30B H 0.1626 0.1479 0.4673 0.153 Uiso 1 calc . . 1 GR . .
H30C H 0.1225 0.0874 0.4139 0.153 Uiso 1 calc . . 1 GR . .
C31 C 0.4966(2) 0.2054(2) 0.5125(3) 0.0898(15) Uani 1 d . . 1 . . .
H31A H 0.5059 0.2481 0.5351 0.135 Uiso 1 calc . . 1 GR . .
H31B H 0.4971 0.2030 0.4634 0.135 Uiso 1 calc . . 1 GR . .
H31C H 0.5275 0.1771 0.5592 0.135 Uiso 1 calc . . 1 GR . .
C32 C 0.4599(3) 0.2267(2) 0.6231(3) 0.0932(16) Uani 1 d . . 1 . . .
H32A H 0.4750 0.2667 0.6200 0.140 Uiso 1 calc . . 1 GR . .
H32B H 0.4945 0.1984 0.6617 0.140 Uiso 1 calc . . 1 GR . .
H32C H 0.4383 0.2331 0.6465 0.140 Uiso 1 calc . . 1 GR . .
O1 O 0.29571(16) 0.29146(13) 0.1603(2) 0.0826(9) Uani 1 d A . 1 . . .
O2 O 0.23412(13) 0.32183(16) 0.2468(2) 0.0811(8) Uani 1 d A . 1 . U .
O3 O 0.35069(15) 0.38924(16) 0.3113(2) 0.0877(8) Uani 1 d A . 1 . U .
O4A O 0.2269(7) 0.4163(5) 0.1126(8) 0.070(3) Uani 0.531(12) d A 2 1 D . .
C33 C 0.2869(3) 0.2270(2) 0.1625(4) 0.0986(16) Uani 1 d . . 1 . U .
H33A H 0.2425 0.2172 0.1222 0.118 Uiso 1 calc . . 1 R . .
H33B H 0.3043 0.2144 0.2225 0.118 Uiso 1 calc . . 1 R . .
C34 C 0.3171(3) 0.1937(3) 0.1357(5) 0.1082(16) Uani 1 d . . 1 . U .
H34A H 0.2884 0.1641 0.0879 0.130 Uiso 1 calc . . 1 R . .
H34B H 0.3527 0.1701 0.1857 0.130 Uiso 1 calc . . 1 R . .
C35 C 0.3380(4) 0.2419(3) 0.1045(5) 0.114(2) Uani 1 d . . 1 . . .
H35A H 0.3801 0.2329 0.1267 0.137 Uiso 1 calc . . 1 R . .
H35B H 0.3101 0.2435 0.0396 0.137 Uiso 1 calc . . 1 R . .
C36 C 0.3362(4) 0.3007(3) 0.1410(6) 0.120(2) Uani 1 d . . 1 . . .
H36A H 0.3778 0.3117 0.1950 0.144 Uiso 1 calc . . 1 R . .
H36B H 0.3210 0.3348 0.0979 0.144 Uiso 1 calc . . 1 R . .
C37 C 0.4001(2) 0.3506(3) 0.3794(4) 0.1014(17) Uani 1 d . . 1 . . .
H37A H 0.4275 0.3393 0.3662 0.122 Uiso 1 calc . . 1 R . .
H37B H 0.3842 0.3120 0.3858 0.122 Uiso 1 calc . . 1 R . .
C38 C 0.4331(3) 0.3886(3) 0.4597(5) 0.1173(19) Uani 1 d . . 1 . U .
H38A H 0.4216 0.3758 0.4957 0.141 Uiso 1 calc . . 1 R . .
H38B H 0.4780 0.3833 0.4951 0.141 Uiso 1 calc . . 1 R . .
C39 C 0.4158(3) 0.4531(3) 0.4320(5) 0.1170(13) Uani 1 d . . 1 . U .
H39A H 0.4487 0.4754 0.4375 0.140 Uiso 1 calc . . 1 R . .
H39B H 0.4080 0.4746 0.4684 0.140 Uiso 1 calc . . 1 R . .
C40 C 0.3600(3) 0.4508(3) 0.3406(4) 0.1111(13) Uani 1 d . . 1 . U .
H40A H 0.3246 0.4652 0.3355 0.133 Uiso 1 calc . . 1 R . .
H40B H 0.3642 0.4782 0.3045 0.133 Uiso 1 calc . . 1 R . .
C41 C 0.1818(3) 0.2821(4) 0.2015(5) 0.116(2) Uani 1 d . . 1 . . .
H41A H 0.1940 0.2383 0.2048 0.140 Uiso 1 calc . . 1 R . .
H41B H 0.1517 0.2943 0.1390 0.140 Uiso 1 calc . . 1 R . .
C42 C 0.1553(2) 0.2898(3) 0.2458(4) 0.0932(15) Uani 1 d . . 1 . . .
H42A H 0.1242 0.3233 0.2178 0.112 Uiso 1 calc . . 1 R . .
H42B H 0.1360 0.2507 0.2438 0.112 Uiso 1 calc . . 1 R . .
C43 C 0.2081(2) 0.3063(2) 0.3371(3) 0.0808(11) Uani 1 d . . 1 . U .
H43A H 0.1987 0.3433 0.3566 0.097 Uiso 1 calc . . 1 R . .
H43B H 0.2191 0.2713 0.3773 0.097 Uiso 1 calc . . 1 R . .
C44 C 0.2573(3) 0.3195(4) 0.3352(4) 0.1194(19) Uani 1 d . . 1 . U .
H44A H 0.2764 0.3599 0.3643 0.143 Uiso 1 calc . . 1 R . .
H44B H 0.2891 0.2868 0.3675 0.143 Uiso 1 calc . . 1 R . .
C45A C 0.2151(6) 0.4785(5) 0.1167(7) 0.103(4) Uani 0.531(12) d A 2 1 D . .
H45A H 0.2475 0.5052 0.1263 0.124 Uiso 0.531(12) calc A 2 1 R . .
H45B H 0.2151 0.4848 0.1664 0.124 Uiso 0.531(12) calc A 2 1 R . .
C46A C 0.1545(5) 0.4960(5) 0.0333(7) 0.083(3) Uani 0.531(12) d A 2 1 D . .
H46A H 0.1587 0.5299 0.0034 0.099 Uiso 0.531(12) calc A 2 1 R . .
H46B H 0.1262 0.5096 0.0438 0.099 Uiso 0.531(12) calc A 2 1 R . .
C47A C 0.1322(5) 0.4374(5) -0.0198(7) 0.098(4) Uani 0.531(12) d A 2 1 D . .
H47A H 0.1033 0.4147 -0.0164 0.118 Uiso 0.531(12) calc A 2 1 R . .
H47B H 0.1121 0.4461 -0.0820 0.118 Uiso 0.531(12) calc A 2 1 R . .
C48A C 0.1895(5) 0.4024(4) 0.0230(5) 0.076(3) Uani 0.531(12) d A 2 1 D . .
H48A H 0.1810 0.3572 0.0133 0.091 Uiso 0.531(12) calc A 2 1 R . .
H48B H 0.2098 0.4150 -0.0012 0.091 Uiso 0.531(12) calc A 2 1 R . .
Li1 Li 0.2770(3) 0.3546(3) 0.2097(5) 0.0686(16) Uani 1 d . . 1 D . .
O5 O 0.0000 0.7189(5) 0.2500 0.179(3) Uani 1 d . . 2 DS TU P
C49 C -0.0016(6) 0.6827(5) 0.3063(8) 0.190(4) Uani 1 d . . 1 D U .
H49A H -0.0346 0.6971 0.3069 0.228 Uiso 1 calc . . 1 R . .
H49B H 0.0380 0.6855 0.3667 0.228 Uiso 1 calc . . 1 R . .
C50 C -0.0131(8) 0.6182(6) 0.2740(11) 0.243(6) Uani 1 d . . 1 D U .
H50A H -0.0574 0.6085 0.2337 0.292 Uiso 1 calc . . 1 R . .
H50B H 0.0087 0.5880 0.3231 0.292 Uiso 1 calc . . 1 R . .
O4 O 0.2241(11) 0.4104(9) 0.1290(13) 0.092(5) Uani 0.469(12) d A 1 1 D . .
C46 C 0.1650(9) 0.4772(9) 0.0058(12) 0.119(7) Uani 0.469(12) d A 1 1 D . .
H17A H 0.1751 0.5210 0.0039 0.143 Uiso 0.469(12) calc A 1 1 R . .
H17B H 0.1373 0.4606 -0.0548 0.143 Uiso 0.469(12) calc A 1 1 R . .
C47 C 0.1353(6) 0.4728(7) 0.0480(7) 0.085(3) Uani 0.469(12) d A 1 1 D . .
H12A H 0.1179 0.5131 0.0470 0.102 Uiso 0.469(12) calc A 1 1 R . .
H12B H 0.1031 0.4403 0.0202 0.102 Uiso 0.469(12) calc A 1 1 R . .
C45 C 0.2229(11) 0.4382(12) 0.0632(15) 0.174(8) Uani 0.469(12) d A 1 1 D U .
H18A H 0.2229 0.4057 0.0276 0.209 Uiso 0.469(12) calc A 1 1 R . .
H18B H 0.2596 0.4648 0.0901 0.209 Uiso 0.469(12) calc A 1 1 R . .
C48 C 0.1903(6) 0.4550(6) 0.1384(7) 0.088(4) Uani 0.469(12) d A 1 1 D . .
H7A H 0.2159 0.4920 0.1711 0.106 Uiso 0.469(12) calc A 1 1 R . .
H7B H 0.1778 0.4363 0.1707 0.106 Uiso 0.469(12) calc A 1 1 R . .

loop_
_atom_site_aniso_label
_atom_site_aniso_U_11
_atom_site_aniso_U_22
_atom_site_aniso_U_33
_atom_site_aniso_U_23
_atom_site_aniso_U_13
_atom_site_aniso_U_12
Cu1 0.0436(2) 0.0504(3) 0.0398(2) 0.00240(14) 0.02333(19) 0.00129(15)
C1 0.0417(15) 0.0513(16) 0.0434(15) 0.0032(13) 0.0244(13) -0.0043(13)
C2 0.0407(15) 0.0496(16) 0.0443(15) 0.0020(12) 0.0249(13) -0.0071(12)
C3 0.0455(16) 0.062(2) 0.0463(17) -0.0057(14) 0.0250(14) -0.0087(14)
C4 0.0430(16) 0.073(2) 0.0437(17) -0.0012(15) 0.0205(14) -0.0152(15)
C5 0.0375(15) 0.067(2) 0.0474(17) 0.0092(14) 0.0211(14) -0.0036(14)
C6 0.0427(16) 0.0596(18) 0.0495(17) 0.0042(14) 0.0275(14) -0.0013(14)
C7 0.0432(15) 0.0492(16) 0.0458(15) 0.0041(13) 0.0262(13) -0.0004(12)
C8 0.0418(15) 0.0458(15) 0.0456(15) 0.0021(12) 0.0263(13) -0.0053(12)
C9 0.0497(17) 0.0556(18) 0.0503(17) -0.0027(14) 0.0305(15) -0.0072(14)
C10 0.0486(17) 0.0539(18) 0.064(2) 0.0023(15) 0.0373(16) -0.0027(14)
C11 0.0434(16) 0.0598(19) 0.0573(19) 0.0081(15) 0.0297(15) 0.0023(14)
C12 0.0461(17) 0.063(2) 0.0441(16) 0.0001(14) 0.0237(14) -0.0018(14)
C13 0.058(2) 0.101(3) 0.0468(19) -0.008(2) 0.0192(18) -0.014(2)
C14 0.0474(19) 0.106(3) 0.058(2) 0.016(2) 0.0232(18) 0.011(2)
C15 0.060(2) 0.070(2) 0.081(3) -0.004(2) 0.046(2) 0.0047(18)
C16 0.054(2) 0.090(3) 0.064(2) 0.005(2) 0.0301(19) 0.0138(19)
C17 0.063(2) 0.0491(17) 0.0558(18) 0.0118(14) 0.0403(17) 0.0139(15)
C18 0.071(2) 0.0464(17) 0.0525(18) 0.0076(14) 0.0393(17) 0.0120(15)
C19 0.096(3) 0.059(2) 0.065(2) 0.0085(17) 0.057(2) 0.018(2)
C20 0.094(3) 0.065(2) 0.088(3) 0.019(2) 0.072(3) 0.026(2)
C21 0.070(2) 0.068(2) 0.080(3) 0.0275(19) 0.055(2) 0.0271(18)
C22 0.058(2) 0.059(2) 0.0572(19) 0.0130(15) 0.0381(17) 0.0129(15)
C23 0.0552(18) 0.0498(17) 0.0399(15) 0.0050(13) 0.0226(14) 0.0040(14)
C24 0.072(2) 0.0447(16) 0.0444(16) 0.0061(13) 0.0304(16) 0.0096(15)
C25 0.088(3) 0.0529(19) 0.0456(18) 0.0041(15) 0.0343(19) 0.0167(19)
C26 0.080(3) 0.0428(17) 0.0448(18) 0.0043(14) 0.0192(18) 0.0072(17)
C27 0.065(2) 0.0531(19) 0.0453(18) 0.0032(15) 0.0170(17) -0.0009(16)
C28 0.059(2) 0.058(2) 0.0446(17) 0.0040(14) 0.0237(16) -0.0003(16)
C29 0.067(3) 0.115(4) 0.090(3) 0.039(3) 0.055(3) 0.033(2)
C30 0.131(5) 0.110(4) 0.116(4) 0.018(3) 0.102(4) 0.038(4)
C31 0.069(3) 0.086(3) 0.064(2) -0.004(2) 0.018(2) -0.015(2)
C32 0.101(3) 0.066(2) 0.052(2) -0.0065(19) 0.020(2) 0.006(2)
O1 0.108(2) 0.0529(15) 0.125(3) -0.0004(15) 0.091(2) -0.0023(15)
O2 0.0710(18) 0.086(2) 0.0874(18) -0.0178(15) 0.0509(17) -0.0194(15)
O3 0.0610(16) 0.0818(15) 0.100(2) 0.0181(13) 0.0415(15) 0.0052(13)
O4A 0.087(6) 0.047(4) 0.054(4) 0.006(3) 0.033(4) 0.012(3)
C33 0.164(5) 0.058(2) 0.110(4) 0.001(2) 0.104(4) -0.011(3)
C34 0.1093(17) 0.1087(18) 0.1092(17) -0.0013(7) 0.0706(12) 0.0019(7)
C35 0.147(6) 0.098(4) 0.150(6) 0.021(4) 0.119(5) 0.018(4)
C36 0.153(6) 0.085(4) 0.194(7) -0.005(4) 0.144(6) -0.014(4)
C37 0.059(3) 0.109(4) 0.102(4) -0.006(3) 0.035(3) 0.015(3)
C38 0.104(4) 0.128(2) 0.112(4) -0.002(3) 0.065(3) 0.026(3)
C39 0.1159(16) 0.1150(15) 0.1125(14) -0.0067(9) 0.0691(10) -0.0015(10)
C40 0.1122(15) 0.1016(14) 0.1107(14) -0.0019(9) 0.0668(10) -0.0001(10)
C41 0.110(4) 0.130(5) 0.108(4) -0.040(4) 0.069(4) -0.048(4)
C42 0.070(3) 0.112(4) 0.102(4) -0.028(3) 0.057(3) -0.017(3)
C43 0.082(3) 0.079(3) 0.082(3) 0.007(2) 0.052(2) 0.011(2)
C44 0.105(3) 0.163(4) 0.099(2) 0.007(3) 0.069(3) -0.020(3)
C45A 0.126(9) 0.062(5) 0.082(7) -0.016(5) 0.048(7) 0.011(6)
C46A 0.094(7) 0.071(6) 0.072(6) -0.002(5) 0.047(6) 0.018(5)
C47A 0.091(7) 0.079(7) 0.074(6) -0.003(5) 0.028(5) -0.005(5)
C48A 0.103(7) 0.070(5) 0.067(5) 0.006(4) 0.060(5) 0.015(4)
Li1 0.062(4) 0.067(4) 0.074(4) -0.007(3) 0.043(3) -0.005(3)
O5 0.180(3) 0.181(4) 0.179(3) 0.000 0.115(2) 0.000
C49 0.190(4) 0.190(4) 0.189(4) 0.0013(10) 0.120(3) -0.0014(10)
C50 0.243(7) 0.243(7) 0.243(7) 0.0012(11) 0.154(4) -0.0006(11)
O4 0.116(9) 0.089(8) 0.102(11) 0.019(6) 0.085(9) 0.025(6)
C46 0.167(17) 0.118(14) 0.101(11) 0.034(10) 0.099(13) 0.050(13)
C47 0.081(7) 0.094(9) 0.069(6) 0.016(6) 0.041(6) 0.017(6)
C45 0.174(9) 0.174(9) 0.174(9) 0.0001(11) 0.111(5) 0.0000(11)
C48 0.094(8) 0.091(8) 0.068(6) 0.005(5) 0.046(6) 0.034(6)

loop_
_atom_type_symbol
_atom_type_description
_atom_type_scat_dispersion_real
_atom_type_scat_dispersion_imag
_atom_type_scat_source
C C 0.0033 0.0016 'International Tables Vol C Tables 4.2.6.8 and 6.1.1.4'
H H 0.0000 0.0000 'International Tables Vol C Tables 4.2.6.8 and 6.1.1.4'
Cu Cu 0.3201 1.2651 'International Tables Vol C Tables 4.2.6.8 and 6.1.1.4'
Li Li -0.0003 0.0001 'International Tables Vol C Tables 4.2.6.8 and 6.1.1.4'
O O 0.0106 0.0060 'International Tables Vol C Tables 4.2.6.8 and 6.1.1.4'

loop_
_geom_angle_atom_site_label_1
_geom_angle_atom_site_label_2
_geom_angle_atom_site_label_3
_geom_angle
_geom_angle_site_symmetry_1
_geom_angle_site_symmetry_3
C1 Cu1 C7 84.28(13) . .
C1 Cu1 C17 100.07(14) . .
C7 Cu1 C17 156.82(13) . .
C23 Cu1 C1 164.76(13) . .
C23 Cu1 C7 97.29(14) . .
C23 Cu1 C17 84.47(15) . .
C2 C1 Cu1 113.5(2) . .
C6 C1 Cu1 128.5(3) . .
C6 C1 C2 117.3(3) . .
C1 C2 C8 114.6(3) . .
C3 C2 C1 120.8(3) . .
C3 C2 C8 124.5(3) . .
C2 C3 H3 119.8 . .
C4 C3 C2 120.4(3) . .
C4 C3 H3 119.8 . .
C3 C4 C13 118.7(4) . .
C5 C4 C3 119.7(3) . .
C5 C4 C13 121.5(3) . .
C4 C5 C6 118.9(3) . .
C4 C5 C14 121.3(3) . .
C6 C5 C14 119.8(4) . .
C1 C6 C5 122.6(3) . .
C1 C6 H6 118.7 . .
C5 C6 H6 118.7 . .
C8 C7 Cu1 113.2(2) . .
C12 C7 Cu1 128.8(3) . .
C12 C7 C8 116.8(3) . .
C7 C8 C2 113.8(3) . .
C9 C8 C2 125.7(3) . .
C9 C8 C7 120.5(3) . .
C8 C9 H9 119.1 . .
C10 C9 C8 121.8(3) . .
C10 C9 H9 119.1 . .
C9 C10 C11 118.9(3) . .
C9 C10 C15 120.1(3) . .
C11 C10 C15 121.0(3) . .
C10 C11 C12 118.9(3) . .
C10 C11 C16 121.8(3) . .
C12 C11 C16 119.4(3) . .
C7 C12 C11 123.2(3) . .
C7 C12 H12 118.4 . .
C11 C12 H12 118.4 . .
C4 C13 H13A 109.5 . .
C4 C13 H13B 109.5 . .
C4 C13 H13C 109.5 . .
H13A C13 H13B 109.5 . .
H13A C13 H13C 109.5 . .
H13B C13 H13C 109.5 . .
C5 C14 H14A 109.5 . .
C5 C14 H14B 109.5 . .
C5 C14 H14C 109.5 . .
H14A C14 H14B 109.5 . .
H14A C14 H14C 109.5 . .
H14B C14 H14C 109.5 . .
C10 C15 H15A 109.5 . .
C10 C15 H15B 109.5 . .
C10 C15 H15C 109.5 . .
H15A C15 H15B 109.5 . .
H15A C15 H15C 109.5 . .
H15B C15 H15C 109.5 . .
C11 C16 H16A 109.5 . .
C11 C16 H16B 109.5 . .
C11 C16 H16C 109.5 . .
H16A C16 H16B 109.5 . .
H16A C16 H16C 109.5 . .
H16B C16 H16C 109.5 . .
C18 C17 Cu1 112.2(3) . .
C22 C17 Cu1 129.4(3) . .
C22 C17 C18 116.9(3) . .
C17 C18 C24 113.9(3) . .
C19 C18 C17 120.7(4) . .
C19 C18 C24 125.4(3) . .
C18 C19 H19 119.2 . .
C18 C19 C20 121.6(4) . .
C20 C19 H19 119.2 . .
C19 C20 C21 118.8(4) . .
C19 C20 C30 119.6(4) . .
C21 C20 C30 121.5(5) . .
C20 C21 C29 122.0(4) . .
C22 C21 C20 118.8(4) . .
C22 C21 C29 119.2(4) . .
C17 C22 C21 123.2(4) . .
C17 C22 H22 118.4 . .
C21 C22 H22 118.4 . .
C24 C23 Cu1 113.9(3) . .
C28 C23 Cu1 128.2(3) . .
C28 C23 C24 117.5(3) . .
C23 C24 C18 114.0(3) . .
C25 C24 C18 126.3(4) . .
C25 C24 C23 119.7(4) . .
C24 C25 H25 119.2 . .
C24 C25 C26 121.7(4) . .
C26 C25 H25 119.2 . .
C25 C26 C32 119.1(4) . .
C27 C26 C25 119.4(3) . .
C27 C26 C32 121.5(5) . .
C26 C27 C28 118.6(4) . .
C26 C27 C31 121.9(4) . .
C28 C27 C31 119.5(4) . .
C23 C28 H28 118.5 . .
C27 C28 C23 123.0(4) . .
C27 C28 H28 118.5 . .
C21 C29 H29A 109.5 . .
C21 C29 H29B 109.5 . .
C21 C29 H29C 109.5 . .
H29A C29 H29B 109.5 . .
H29A C29 H29C 109.5 . .
H29B C29 H29C 109.5 . .
C20 C30 H30A 109.5 . .
C20 C30 H30B 109.5 . .
C20 C30 H30C 109.5 . .
H30A C30 H30B 109.5 . .
H30A C30 H30C 109.5 . .
H30B C30 H30C 109.5 . .
C27 C31 H31A 109.5 . .
C27 C31 H31B 109.5 . .
C27 C31 H31C 109.5 . .
H31A C31 H31B 109.5 . .
H31A C31 H31C 109.5 . .
H31B C31 H31C 109.5 . .
C26 C32 H32A 109.5 . .
C26 C32 H32B 109.5 . .
C26 C32 H32C 109.5 . .
H32A C32 H32B 109.5 . .
H32A C32 H32C 109.5 . .
H32B C32 H32C 109.5 . .
C33 O1 C36 109.2(4) . .
C33 O1 Li1 124.3(4) . .
C36 O1 Li1 124.1(4) . .
C41 O2 Li1 129.6(4) . .
C44 O2 C41 103.6(4) . .
C44 O2 Li1 125.1(4) . .
C37 O3 Li1 121.6(4) . .
C40 O3 C37 110.1(4) . .
C40 O3 Li1 126.8(4) . .
C45A O4A C48A 105.2(10) . .
C45A O4A Li1 129.1(9) . .
C48A O4A Li1 125.3(8) . .
O1 C33 H33A 110.0 . .
O1 C33 H33B 110.0 . .
O1 C33 C34 108.5(5) . .
H33A C33 H33B 108.4 . .
C34 C33 H33A 110.0 . .
C34 C33 H33B 110.0 . .
C33 C34 H34A 110.4 . .
C33 C34 H34B 110.4 . .
C33 C34 C35 106.5(5) . .
H34A C34 H34B 108.6 . .
C35 C34 H34A 110.4 . .
C35 C34 H34B 110.4 . .
C34 C35 H35A 110.9 . .
C34 C35 H35B 110.9 . .
H35A C35 H35B 108.9 . .
C36 C35 C34 104.3(5) . .
C36 C35 H35A 110.9 . .
C36 C35 H35B 110.9 . .
O1 C36 C35 107.1(5) . .
O1 C36 H36A 110.3 . .
O1 C36 H36B 110.3 . .
C35 C36 H36A 110.3 . .
C35 C36 H36B 110.3 . .
H36A C36 H36B 108.6 . .
O3 C37 H37A 110.7 . .
O3 C37 H37B 110.7 . .
O3 C37 C38 105.2(5) . .
H37A C37 H37B 108.8 . .
C38 C37 H37A 110.7 . .
C38 C37 H37B 110.7 . .
C37 C38 H38A 110.3 . .
C37 C38 H38B 110.3 . .
H38A C38 H38B 108.6 . .
C39 C38 C37 106.9(6) . .
C39 C38 H38A 110.3 . .
C39 C38 H38B 110.3 . .
C38 C39 H39A 110.6 . .
C38 C39 H39B 110.6 . .
C38 C39 C40 105.9(6) . .
H39A C39 H39B 108.7 . .
C40 C39 H39A 110.6 . .
C40 C39 H39B 110.6 . .
O3 C40 C39 108.4(5) . .
O3 C40 H40A 110.0 . .
O3 C40 H40B 110.0 . .
C39 C40 H40A 110.0 . .
C39 C40 H40B 110.0 . .
H40A C40 H40B 108.4 . .
O2 C41 H41A 110.6 . .
O2 C41 H41B 110.6 . .
O2 C41 C42 105.9(4) . .
H41A C41 H41B 108.7 . .
C42 C41 H41A 110.6 . .
C42 C41 H41B 110.6 . .
C41 C42 H42A 110.8 . .
C41 C42 H42B 110.8 . .
H42A C42 H42B 108.9 . .
C43 C42 C41 104.5(4) . .
C43 C42 H42A 110.8 . .
C43 C42 H42B 110.8 . .
C42 C43 H43A 110.8 . .
C42 C43 H43B 110.8 . .
H43A C43 H43B 108.8 . .
C44 C43 C42 105.0(4) . .
C44 C43 H43A 110.8 . .
C44 C43 H43B 110.8 . .
O2 C44 C43 109.8(5) . .
O2 C44 H44A 109.7 . .
O2 C44 H44B 109.7 . .
C43 C44 H44A 109.7 . .
C43 C44 H44B 109.7 . .
H44A C44 H44B 108.2 . .
O4A C45A H45A 109.9 . .
O4A C45A H45B 109.9 . .
O4A C45A C46A 109.1(9) . .
H45A C45A H45B 108.3 . .
C46A C45A H45A 109.9 . .
C46A C45A H45B 109.9 . .
C45A C46A H46A 111.0 . .
C45A C46A H46B 111.0 . .
C45A C46A C47A 103.9(8) . .
H46A C46A H46B 109.0 . .
C47A C46A H46A 111.0 . .
C47A C46A H46B 111.0 . .
C46A C47A H47A 111.4 . .
C46A C47A H47B 111.4 . .
H47A C47A H47B 109.2 . .
C48A C47A C46A 102.0(9) . .
C48A C47A H47A 111.4 . .
C48A C47A H47B 111.4 . .
O4A C48A C47A 106.8(8) . .
O4A C48A H48A 110.4 . .
O4A C48A H48B 110.4 . .
C47A C48A H48A 110.4 . .
C47A C48A H48B 110.4 . .
H48A C48A H48B 108.6 . .
O1 Li1 O4A 103.6(5) . .
O2 Li1 O1 112.4(4) . .
O2 Li1 O4A 112.3(6) . .
O3 Li1 O1 109.9(4) . .
O3 Li1 O2 106.1(4) . .
O3 Li1 O4A 112.7(5) . .
O4 Li1 O1 111.4(6) . .
O4 Li1 O2 102.5(7) . .
O4 Li1 O3 114.4(8) . .
O4 Li1 O4A 10.3(9) . .
C49 O5 C49 111.5(13) 2 .
O5 C49 H49A 110.3 . .
O5 C49 H49B 110.3 . .
O5 C49 C50 107.0(10) . .
H49A C49 H49B 108.6 . .
C50 C49 H49A 110.3 . .
C50 C49 H49B 110.3 . .
C49 C50 C50 102.0(7) . 2
C49 C50 H50A 111.4 . .
C49 C50 H50B 111.4 . .
C50 C50 H50A 111.4 2 .
C50 C50 H50B 111.4 2 .
H50A C50 H50B 109.2 . .
C45 O4 Li1 128.5(15) . .
C45 O4 C48 102.0(16) . .
C48 O4 Li1 125.3(11) . .
H17A C46 H17B 108.8 . .
C47 C46 H17A 110.7 . .
C47 C46 H17B 110.7 . .
C47 C46 C45 105.4(12) . .
C45 C46 H17A 110.7 . .
C45 C46 H17B 110.7 . .
C46 C47 H12A 112.0 . .
C46 C47 H12B 112.0 . .
H12A C47 H12B 109.7 . .
C48 C47 C46 98.9(11) . .
C48 C47 H12A 112.0 . .
C48 C47 H12B 112.0 . .
O4 C45 C46 107.7(17) . .
O4 C45 H18A 110.2 . .
O4 C45 H18B 110.2 . .
C46 C45 H18A 110.2 . .
C46 C45 H18B 110.2 . .
H18A C45 H18B 108.5 . .
O4 C48 C47 106.7(12) . .
O4 C48 H7A 110.4 . .
O4 C48 H7B 110.4 . .
C47 C48 H7A 110.4 . .
C47 C48 H7B 110.4 . .
H7A C48 H7B 108.6 . .

loop_
_geom_bond_atom_site_label_1
_geom_bond_atom_site_label_2
_geom_bond_distance
_geom_bond_site_symmetry_2
Cu1 C1 1.960(3) .
Cu1 C7 1.968(3) .
Cu1 C17 1.976(3) .
Cu1 C23 1.946(3) .
C1 C2 1.404(5) .
C1 C6 1.397(5) .
C2 C3 1.402(4) .
C2 C8 1.478(4) .
C3 H3 0.9500 .
C3 C4 1.399(5) .
C4 C5 1.389(6) .
C4 C13 1.527(5) .
C5 C6 1.405(5) .
C5 C14 1.515(5) .
C6 H6 0.9500 .
C7 C8 1.411(4) .
C7 C12 1.392(5) .
C8 C9 1.397(5) .
C9 H9 0.9500 .
C9 C10 1.393(5) .
C10 C11 1.393(5) .
C10 C15 1.516(5) .
C11 C12 1.411(5) .
C11 C16 1.512(5) .
C12 H12 0.9500 .
C13 H13A 0.9800 .
C13 H13B 0.9800 .
C13 H13C 0.9800 .
C14 H14A 0.9800 .
C14 H14B 0.9800 .
C14 H14C 0.9800 .
C15 H15A 0.9800 .
C15 H15B 0.9800 .
C15 H15C 0.9800 .
C16 H16A 0.9800 .
C16 H16B 0.9800 .
C16 H16C 0.9800 .
C17 C18 1.414(5) .
C17 C22 1.397(5) .
C18 C19 1.391(5) .
C18 C24 1.481(6) .
C19 H19 0.9500 .
C19 C20 1.396(7) .
C20 C21 1.408(7) .
C20 C30 1.530(6) .
C21 C22 1.402(5) .
C21 C29 1.523(7) .
C22 H22 0.9500 .
C23 C24 1.410(5) .
C23 C28 1.403(5) .
C24 C25 1.399(5) .
C25 H25 0.9500 .
C25 C26 1.403(7) .
C26 C27 1.393(7) .
C26 C32 1.524(5) .
C27 C28 1.403(5) .
C27 C31 1.512(7) .
C28 H28 0.9500 .
C29 H29A 0.9800 .
C29 H29B 0.9800 .
C29 H29C 0.9800 .
C30 H30A 0.9800 .
C30 H30B 0.9800 .
C30 H30C 0.9800 .
C31 H31A 0.9800 .
C31 H31B 0.9800 .
C31 H31C 0.9800 .
C32 H32A 0.9800 .
C32 H32B 0.9800 .
C32 H32C 0.9800 .
O1 C33 1.412(5) .
O1 C36 1.433(6) .
O1 Li1 1.931(7) .
O2 C41 1.425(6) .
O2 C44 1.423(7) .
O2 Li1 1.904(7) .
O3 C37 1.435(6) .
O3 C40 1.399(7) .
O3 Li1 1.899(8) .
O4A C45A 1.394(13) .
O4A C48A 1.399(13) .
O4A Li1 1.997(15) .
C33 H33A 0.9900 .
C33 H33B 0.9900 .
C33 C34 1.448(8) .
C34 H34A 0.9900 .
C34 H34B 0.9900 .
C34 C35 1.504(8) .
C35 H35A 0.9900 .
C35 H35B 0.9900 .
C35 C36 1.470(8) .
C36 H36A 0.9900 .
C36 H36B 0.9900 .
C37 H37A 0.9900 .
C37 H37B 0.9900 .
C37 C38 1.473(9) .
C38 H38A 0.9900 .
C38 H38B 0.9900 .
C38 C39 1.456(9) .
C39 H39A 0.9900 .
C39 H39B 0.9900 .
C39 C40 1.458(9) .
C40 H40A 0.9900 .
C40 H40B 0.9900 .
C41 H41A 0.9900 .
C41 H41B 0.9900 .
C41 C42 1.479(8) .
C42 H42A 0.9900 .
C42 H42B 0.9900 .
C42 C43 1.477(7) .
C43 H43A 0.9900 .
C43 H43B 0.9900 .
C43 C44 1.441(8) .
C44 H44A 0.9900 .
C44 H44B 0.9900 .
C45A H45A 0.9900 .
C45A H45B 0.9900 .
C45A C46A 1.483(12) .
C46A H46A 0.9900 .
C46A H46B 0.9900 .
C46A C47A 1.497(13) .
C47A H47A 0.9900 .
C47A H47B 0.9900 .
C47A C48A 1.468(12) .
C48A H48A 0.9900 .
C48A H48B 0.9900 .
Li1 O4 1.78(2) .
O5 C49 1.381(9) 2
O5 C49 1.381(9) .
C49 H49A 0.9900 .
C49 H49B 0.9900 .
C49 C50 1.475(11) .
C50 C50 1.528(17) 2
C50 H50A 0.9900 .
C50 H50B 0.9900 .
O4 C45 1.412(17) .
O4 C48 1.444(16) .
C46 H17A 0.9900 .
C46 H17B 0.9900 .
C46 C47 1.516(15) .
C46 C45 1.519(16) .
C47 H12A 0.9900 .
C47 H12B 0.9900 .
C47 C48 1.490(12) .
C45 H18A 0.9900 .
C45 H18B 0.9900 .
C48 H7A 0.9900 .
C48 H7B 0.9900 .

loop_
_geom_torsion_atom_site_label_1
_geom_torsion_atom_site_label_2
_geom_torsion_atom_site_label_3
_geom_torsion_atom_site_label_4
_geom_torsion
_geom_torsion_site_symmetry_1
_geom_torsion_site_symmetry_4
Cu1 C1 C2 C3 -175.7(2) . .
Cu1 C1 C2 C8 1.0(3) . .
Cu1 C1 C6 C5 172.0(3) . .
Cu1 C7 C8 C2 8.6(3) . .
Cu1 C7 C8 C9 -170.9(2) . .
Cu1 C7 C12 C11 168.5(3) . .
Cu1 C17 C18 C19 -166.9(3) . .
Cu1 C17 C18 C24 13.8(4) . .
Cu1 C17 C22 C21 165.9(3) . .
Cu1 C23 C24 C18 0.7(4) . .
Cu1 C23 C24 C25 -177.1(3) . .
Cu1 C23 C28 C27 175.6(3) . .
C1 Cu1 C7 C8 -6.5(2) . .
C1 Cu1 C7 C12 -173.2(3) . .
C1 Cu1 C17 C18 -176.1(2) . .
C1 Cu1 C17 C22 19.0(3) . .
C1 Cu1 C23 C24 113.7(5) . .
C1 Cu1 C23 C28 -58.2(7) . .
C1 C2 C3 C4 3.1(5) . .
C1 C2 C8 C7 -6.3(4) . .
C1 C2 C8 C9 173.1(3) . .
C2 C1 C6 C5 2.6(5) . .
C2 C3 C4 C5 1.0(5) . .
C2 C3 C4 C13 -179.4(3) . .
C2 C8 C9 C10 -178.9(3) . .
C3 C2 C8 C7 170.2(3) . .
C3 C2 C8 C9 -10.3(5) . .
C3 C4 C5 C6 -3.1(5) . .
C3 C4 C5 C14 177.3(3) . .
C4 C5 C6 C1 1.3(5) . .
C6 C1 C2 C3 -4.7(5) . .
C6 C1 C2 C8 172.0(3) . .
C7 Cu1 C1 C2 3.0(2) . .
C7 Cu1 C1 C6 -166.8(3) . .
C7 Cu1 C17 C18 84.9(4) . .
C7 Cu1 C17 C22 -80.0(5) . .
C7 Cu1 C23 C24 -151.2(2) . .
C7 Cu1 C23 C28 36.9(3) . .
C7 C8 C9 C10 0.5(5) . .
C8 C2 C3 C4 -173.3(3) . .
C8 C7 C12 C11 2.3(5) . .
C8 C9 C10 C11 1.7(5) . .
C8 C9 C10 C15 -178.3(3) . .
C9 C10 C11 C12 -2.0(5) . .
C9 C10 C11 C16 178.1(3) . .
C10 C11 C12 C7 -0.1(5) . .
C12 C7 C8 C2 177.0(3) . .
C12 C7 C8 C9 -2.5(4) . .
C13 C4 C5 C6 177.3(3) . .
C13 C4 C5 C14 -2.3(6) . .
C14 C5 C6 C1 -179.1(3) . .
C15 C10 C11 C12 178.1(3) . .
C15 C10 C11 C16 -1.8(5) . .
C16 C11 C12 C7 179.8(3) . .
C17 Cu1 C1 C2 -154.0(2) . .
C17 Cu1 C1 C6 36.2(3) . .
C17 Cu1 C7 C8 95.8(4) . .
C17 Cu1 C7 C12 -70.9(5) . .
C17 Cu1 C23 C24 5.5(2) . .
C17 Cu1 C23 C28 -166.4(3) . .
C17 C18 C19 C20 -0.9(6) . .
C17 C18 C24 C23 -9.6(4) . .
C17 C18 C24 C25 168.0(3) . .
C18 C17 C22 C21 1.6(5) . .
C18 C19 C20 C21 0.2(6) . .
C18 C19 C20 C30 178.7(4) . .
C18 C24 C25 C26 -176.1(3) . .
C19 C18 C24 C23 171.1(3) . .
C19 C18 C24 C25 -11.3(6) . .
C19 C20 C21 C22 1.4(6) . .
C19 C20 C21 C29 -177.7(4) . .
C20 C21 C22 C17 -2.3(5) . .
C22 C17 C18 C19 0.1(5) . .
C22 C17 C18 C24 -179.2(3) . .
C23 Cu1 C1 C2 99.7(6) . .
C23 Cu1 C1 C6 -70.0(7) . .
C23 Cu1 C7 C8 -171.2(2) . .
C23 Cu1 C7 C12 22.1(3) . .
C23 Cu1 C17 C18 -10.8(2) . .
C23 Cu1 C17 C22 -175.6(3) . .
C23 C24 C25 C26 1.4(5) . .
C24 C18 C19 C20 178.3(3) . .
C24 C23 C28 C27 3.9(5) . .
C24 C25 C26 C27 2.2(5) . .
C24 C25 C26 C32 -176.8(3) . .
C25 C26 C27 C28 -2.6(5) . .
C25 C26 C27 C31 177.3(4) . .
C26 C27 C28 C23 -0.5(5) . .
C28 C23 C24 C18 173.5(3) . .
C28 C23 C24 C25 -4.3(5) . .
C29 C21 C22 C17 176.7(4) . .
C30 C20 C21 C22 -177.1(4) . .
C30 C20 C21 C29 3.8(6) . .
C31 C27 C28 C23 179.6(4) . .
C32 C26 C27 C28 176.3(3) . .
C32 C26 C27 C31 -3.7(6) . .
O1 C33 C34 C35 -7.7(7) . .
O1 Li1 O4 C45 -42(3) . .
O1 Li1 O4 C48 165.4(17) . .
O2 C41 C42 C43 -28.4(7) . .
O2 Li1 O4 C45 -162(2) . .
O2 Li1 O4 C48 45(2) . .
O3 C37 C38 C39 -19.0(7) . .
O3 Li1 O4 C45 83(3) . .
O3 Li1 O4 C48 -69(2) . .
O4A C45A C46A C47A 0.1(18) . .
O4A Li1 O4 C45 1(4) . .
O4A Li1 O4 C48 -152(7) . .
C33 O1 C36 C35 17.1(8) . .
C33 O1 Li1 O2 -8.5(6) . .
C33 O1 Li1 O3 109.3(5) . .
C33 O1 Li1 O4A -130.0(7) . .
C33 O1 Li1 O4 -122.8(9) . .
C33 C34 C35 C36 17.6(8) . .
C34 C35 C36 O1 -21.0(8) . .
C36 O1 C33 C34 -5.6(7) . .
C36 O1 Li1 O2 -169.0(5) . .
C36 O1 Li1 O3 -51.1(7) . .
C36 O1 Li1 O4A 69.6(7) . .
C36 O1 Li1 O4 76.7(10) . .
C37 O3 C40 C39 -2.6(7) . .
C37 O3 Li1 O1 -48.8(6) . .
C37 O3 Li1 O2 72.9(5) . .
C37 O3 Li1 O4A -163.8(6) . .
C37 O3 Li1 O4 -174.9(7) . .
C37 C38 C39 C40 17.5(8) . .
C38 C39 C40 O3 -9.5(8) . .
C40 O3 C37 C38 13.3(7) . .
C40 O3 Li1 O1 146.6(5) . .
C40 O3 Li1 O2 -91.7(6) . .
C40 O3 Li1 O4A 31.6(8) . .
C40 O3 Li1 O4 20.5(9) . .
C41 O2 C44 C43 -27.3(8) . .
C41 O2 Li1 O1 -48.3(7) . .
C41 O2 Li1 O3 -168.4(5) . .
C41 O2 Li1 O4A 68.0(7) . .
C41 O2 Li1 O4 71.3(9) . .
C41 C42 C43 C44 11.4(7) . .
C42 C43 C44 O2 9.6(7) . .
C44 O2 C41 C42 34.0(7) . .
C44 O2 Li1 O1 114.7(6) . .
C44 O2 Li1 O3 -5.4(7) . .
C44 O2 Li1 O4A -129.0(6) . .
C44 O2 Li1 O4 -125.7(9) . .
C45A O4A C48A C47A -35.7(15) . .
C45A O4A Li1 O1 -159.9(14) . .
C45A O4A Li1 O2 78.6(16) . .
C45A O4A Li1 O3 -41.1(17) . .
C45A O4A Li1 O4 60(5) . .
C45A C46A C47A C48A -20.5(15) . .
C46A C47A C48A O4A 34.9(14) . .
C48A O4A C45A C46A 21.7(17) . .
C48A O4A Li1 O1 28.9(14) . .
C48A O4A Li1 O2 -92.6(13) . .
C48A O4A Li1 O3 147.6(11) . .
C48A O4A Li1 O4 -111(7) . .
Li1 O1 C33 C34 -168.6(5) . .
Li1 O1 C36 C35 -180.0(5) . .
Li1 O2 C41 C42 -160.2(5) . .
Li1 O2 C44 C43 166.0(5) . .
Li1 O3 C37 C38 -153.5(5) . .
Li1 O3 C40 C39 163.5(5) . .
Li1 O4A C45A C46A -151.0(13) . .
Li1 O4A C48A C47A 137.3(12) . .
Li1 O4 C45 C46 174.1(17) . .
Li1 O4 C48 C47 -157.0(16) . .
O5 C49 C50 C50 27(2) . 2
C49 O5 C49 C50 -10.8(8) 2 .
C46 C47 C48 O4 -40.9(18) . .
C47 C46 C45 O4 4(3) . .
C45 O4 C48 C47 45(2) . .
C45 C46 C47 C48 22(2) . .
C48 O4 C45 C46 -28(3) . .
